data_7046838
loop_
_publ_author_name
'Wang, Long'
'Jian, Zhongbao'
'Daniliuc, Constantin G.'
'Kehr, Gerald'
'Erker, Gerhard'

_publ_section_title
;
 Formation of borata-alkene/iminium zwitterions by ynamine hydroboration.
;
_journal_issue 32
_journal_name_full 'Dalton transactions (Cambridge, England : 2003)'
_journal_page_first 10853
_journal_page_last 10856
_journal_paper_doi 10.1039/c8dt02435a
_journal_volume 47
_journal_year 2018
_chemical_formula_sum 'C30 H38 B F10 N3 Si'
_chemical_formula_weight 669.53
_space_group_crystal_system monoclinic
_space_group_IT_number 14
_space_group_name_Hall '-P 2yn'
_space_group_name_H-M_alt 'P 1 21/n 1'
_symmetry_space_group_name_Hall '-P 2yn'
_symmetry_space_group_name_H-M 'P 1 21/n 1'
_atom_sites_solution_hydrogens geom
_audit_update_record
;
2018-05-16 deposited with the CCDC.
2018-06-20 downloaded from the CCDC.
;
_cell_angle_alpha 90
_cell_angle_beta 106.5560(10)
_cell_angle_gamma 90
_cell_formula_units_Z 4
_cell_length_a 13.5304(5)
_cell_length_b 17.4187(6)
_cell_length_c 14.8740(5)
_cell_measurement_reflns_used 9984
_cell_measurement_temperature 100.(2)
_cell_measurement_theta_max 67.4000
_cell_measurement_theta_min 4.2500
_cell_volume 3360.2(2)
_computing_cell_refinement 'SAINT V8.37A (Bruker AXS Inc., 2015)'
_computing_data_collection 'APEX3 v2016.1-0 (Bruker AXS Inc., 2016)'
_computing_data_reduction 'SAINT V8.37A (Bruker AXS Inc., 2015)'
_computing_molecular_graphics 'APEX3 v2016.1-0 (Bruker AXS Inc., 2016)'
_computing_publication_material 'APEX3 v2016.1-0 (Bruker AXS Inc., 2016)'
_computing_structure_refinement 'SHELXL-2014/7 (Sheldrick, 2014)'
_computing_structure_solution 'SHELXL-2014/7 (Sheldrick, 2014)'
_diffrn_ambient_temperature 100.(2)
_diffrn_detector_area_resol_mean 8.3333
_diffrn_measured_fraction_theta_full 0.998
_diffrn_measured_fraction_theta_max 0.998
_diffrn_measurement_device_type 'Kappa CCD APEXII'
_diffrn_measurement_method 'phi / omega scans'
_diffrn_radiation_monochromator graphite
_diffrn_radiation_type CuK\a
_diffrn_radiation_wavelength 1.54178
_diffrn_reflns_av_R_equivalents 0.0846
_diffrn_reflns_av_unetI/netI 0.0369
_diffrn_reflns_limit_h_max 16
_diffrn_reflns_limit_h_min -16
_diffrn_reflns_limit_k_max 20
_diffrn_reflns_limit_k_min -20
_diffrn_reflns_limit_l_max 17
_diffrn_reflns_limit_l_min -17
_diffrn_reflns_number 58309
_diffrn_reflns_theta_full 66.59
_diffrn_reflns_theta_max 66.59
_diffrn_reflns_theta_min 4.25
_diffrn_source 'fine-focus sealed tube'
_diffrn_source_type 'fine-focus sealed tube'
_exptl_absorpt_coefficient_mu 1.337
_exptl_absorpt_correction_T_max 0.95
_exptl_absorpt_correction_T_min 0.78
_exptl_absorpt_correction_type multi-scan
_exptl_absorpt_process_details
;
Bruker AXS (2014). SADABS, Version 2014/5, Bruker AXS Inc., Madison, Wisconsin,
USA.
;
_exptl_crystal_colour colourless
_exptl_crystal_density_diffrn 1.323
_exptl_crystal_density_method 'not measured'
_exptl_crystal_description plate
_exptl_crystal_F_000 1392
_exptl_crystal_size_max 0.200
_exptl_crystal_size_mid 0.160
_exptl_crystal_size_min 0.040
_refine_diff_density_max 0.247
_refine_diff_density_min -0.287
_refine_ls_extinction_method none
_refine_ls_goodness_of_fit_ref 1.050
_refine_ls_hydrogen_treatment constr
_refine_ls_matrix_type full
_refine_ls_number_parameters 417
_refine_ls_number_reflns 5922
_refine_ls_number_restraints 0
_refine_ls_restrained_S_all 1.050
_refine_ls_R_factor_all 0.0508
_refine_ls_R_factor_gt 0.0369
_refine_ls_shift/su_max 0.001
_refine_ls_shift/su_mean 0.000
_refine_ls_structure_factor_coef Fsqd
_refine_ls_weighting_details 'w=1/[\s^2^(Fo^2^)+(0.0385P)^2^+1.1580P] where P=(Fo^2^+2Fc^2^)/3'
_refine_ls_weighting_scheme calc
_refine_ls_wR_factor_gt 0.0845
_refine_ls_wR_factor_ref 0.0895
_reflns_number_gt 4690
_reflns_number_total 5922
_reflns_threshold_expression 'I > 2\s(I)'
_cod_data_source_file c8dt02435a2.cif
_cod_data_source_block erk8286
_cod_depositor_comments 'Adding full bibliography for 7046836--7046845.cif.'
_cod_database_code 7046838

loop_
_space_group_symop_operation_xyz
'x, y, z'
'-x+1/2, y+1/2, -z+1/2'
'-x, -y, -z'
'x-1/2, -y-1/2, z-1/2'

loop_
_atom_site_type_symbol
_atom_site_label
_atom_site_fract_x
_atom_site_fract_y
_atom_site_fract_z
_atom_site_U_iso_or_equiv
_atom_site_adp_type
_atom_site_calc_flag
_atom_site_refinement_flags_adp
_atom_site_refinement_flags_posn
_atom_site_occupancy
B B1 0.67696(15) 0.36940(11) 0.33124(15) 0.0193(4) Uani d . . 1
C C2 0.60141(13) 0.22552(10) 0.46362(12) 0.0192(4) Uani d . . 1
N N2 0.57941(11) 0.34430(8) 0.36181(10) 0.0184(3) Uani d . . 1
Si Si1 0.60618(4) 0.12100(3) 0.43328(4) 0.02138(13) Uani d . . 1
C C1 0.57100(13) 0.26389(10) 0.53220(13) 0.0212(4) Uani d . . 1
H H1 0.5733 0.3181 0.526 0.025 Uiso calc U R 1
N N3 0.71941(11) 0.28914(8) 0.37907(10) 0.0179(3) Uani d . . 1
C C6 0.63142(13) 0.28170(10) 0.40270(12) 0.0184(4) Uani d . . 1
N N1 0.53878(12) 0.24214(8) 0.60599(11) 0.0235(3) Uani d . . 1
C C21 0.46690(13) 0.35307(10) 0.32882(13) 0.0225(4) Uani d . . 1
H H21 0.4376 0.3336 0.3791 0.027 Uiso calc U R 1
C C22 0.43813(15) 0.43724(11) 0.31252(16) 0.0320(5) Uani d . . 1
H H22A 0.4676 0.4661 0.3705 0.048 Uiso calc U R 1
H H22B 0.3629 0.4425 0.2936 0.048 Uiso calc U R 1
H H22C 0.4654 0.4575 0.2629 0.048 Uiso calc U R 1
C C23 0.42101(16) 0.30584(13) 0.24082(16) 0.0380(5) Uani d . . 1
H H23A 0.4446 0.3264 0.1891 0.057 Uiso calc U R 1
H H23B 0.3456 0.3084 0.2242 0.057 Uiso calc U R 1
H H23C 0.4433 0.2523 0.2524 0.057 Uiso calc U R 1
C C24 0.81843(13) 0.25506(10) 0.43132(13) 0.0204(4) Uani d . . 1
H H24 0.8037 0.2024 0.4509 0.024 Uiso calc U R 1
C C25 0.87149(15) 0.29964(11) 0.52026(13) 0.0268(4) Uani d . . 1
H H25A 0.8912 0.3506 0.5033 0.04 Uiso calc U R 1
H H25B 0.9332 0.2718 0.5557 0.04 Uiso calc U R 1
H H25C 0.8241 0.3052 0.5589 0.04 Uiso calc U R 1
C C26 0.88744(14) 0.24618(11) 0.36722(14) 0.0264(4) Uani d . . 1
H H26A 0.8522 0.2148 0.3128 0.04 Uiso calc U R 1
H H26B 0.952 0.2211 0.4016 0.04 Uiso calc U R 1
H H26C 0.9026 0.2969 0.3459 0.04 Uiso calc U R 1
C C11 0.51608(17) 0.30329(11) 0.66723(14) 0.0319(5) Uani d . . 1
H H11 0.4934 0.277 0.7178 0.038 Uiso calc U R 1
C C12 0.6126(2) 0.34938(13) 0.71540(15) 0.0426(6) Uani d . . 1
H H12A 0.6666 0.3145 0.7508 0.064 Uiso calc U R 1
H H12B 0.5962 0.3867 0.7584 0.064 Uiso calc U R 1
H H12C 0.6369 0.3765 0.668 0.064 Uiso calc U R 1
C C13 0.4271(2) 0.35424(13) 0.61382(17) 0.0422(6) Uani d . . 1
H H13A 0.4479 0.3834 0.5658 0.063 Uiso calc U R 1
H H13B 0.4089 0.3899 0.6576 0.063 Uiso calc U R 1
H H13C 0.3673 0.3222 0.5837 0.063 Uiso calc U R 1
C C14 0.52086(14) 0.16223(10) 0.62838(13) 0.0228(4) Uani d . . 1
H H14 0.5412 0.129 0.5818 0.027 Uiso calc U R 1
C C15 0.40678(15) 0.14774(12) 0.61670(15) 0.0299(5) Uani d . . 1
H H15A 0.3844 0.1785 0.6625 0.045 Uiso calc U R 1
H H15B 0.396 0.0932 0.6269 0.045 Uiso calc U R 1
H H15C 0.3666 0.1622 0.5532 0.045 Uiso calc U R 1
C C16 0.58832(16) 0.13906(12) 0.72560(14) 0.0309(5) Uani d . . 1
H H16A 0.6609 0.1485 0.7298 0.046 Uiso calc U R 1
H H16B 0.5784 0.0844 0.7359 0.046 Uiso calc U R 1
H H16C 0.5689 0.1694 0.7734 0.046 Uiso calc U R 1
C C3 0.64703(16) 0.11028(11) 0.32408(14) 0.0294(4) Uani d . . 1
H H3A 0.6031 0.1423 0.2744 0.044 Uiso calc U R 1
H H3B 0.6404 0.0564 0.3042 0.044 Uiso calc U R 1
H H3C 0.719 0.1265 0.3364 0.044 Uiso calc U R 1
C C4 0.69925(15) 0.06498(11) 0.52829(14) 0.0284(4) Uani d . . 1
H H4A 0.7679 0.0882 0.5419 0.043 Uiso calc U R 1
H H4B 0.7023 0.0119 0.5076 0.043 Uiso calc U R 1
H H4C 0.6762 0.0656 0.5851 0.043 Uiso calc U R 1
C C5 0.47340(15) 0.07786(11) 0.40239(15) 0.0303(5) Uani d . . 1
H H5A 0.4461 0.0812 0.4566 0.045 Uiso calc U R 1
H H5B 0.4769 0.0239 0.3849 0.045 Uiso calc U R 1
H H5C 0.428 0.106 0.3495 0.045 Uiso calc U R 1
C C31 0.74252(13) 0.44105(10) 0.39036(12) 0.0190(4) Uani d . . 1
C C32 0.82976(14) 0.46863(10) 0.36910(12) 0.0196(4) Uani d . . 1
F F32 0.86054(8) 0.43556(6) 0.29881(7) 0.0235(2) Uani d . . 1
C C33 0.89065(13) 0.52813(10) 0.41553(13) 0.0213(4) Uani d . . 1
F F33 0.97477(8) 0.55051(6) 0.39121(8) 0.0277(3) Uani d . . 1
C C34 0.86600(14) 0.56297(10) 0.48946(13) 0.0247(4) Uani d . . 1
F F34 0.92559(9) 0.61941(6) 0.53767(8) 0.0331(3) Uani d . . 1
C C35 0.78109(15) 0.53786(11) 0.51409(13) 0.0247(4) Uani d . . 1
F F35 0.75618(9) 0.57164(7) 0.58635(8) 0.0363(3) Uani d . . 1
C C36 0.72211(14) 0.47816(10) 0.46555(13) 0.0222(4) Uani d . . 1
F F36 0.64108(8) 0.45743(6) 0.49669(8) 0.0302(3) Uani d . . 1
C C41 0.65685(13) 0.37987(10) 0.21835(12) 0.0186(4) Uani d . . 1
C C42 0.63417(13) 0.45138(10) 0.17568(12) 0.0198(4) Uani d . . 1
F F42 0.62538(8) 0.51382(6) 0.22760(7) 0.0247(2) Uani d . . 1
C C43 0.61887(13) 0.46524(10) 0.08153(13) 0.0222(4) Uani d . . 1
F F43 0.59729(8) 0.53644(6) 0.04632(7) 0.0280(3) Uani d . . 1
C C44 0.62553(14) 0.40518(11) 0.02348(13) 0.0239(4) Uani d . . 1
F F44 0.61088(9) 0.41706(7) -0.06874(7) 0.0335(3) Uani d . . 1
C C45 0.64671(14) 0.33276(11) 0.06097(13) 0.0231(4) Uani d . . 1
F F45 0.65539(9) 0.27378(6) 0.00509(8) 0.0325(3) Uani d . . 1
C C46 0.66092(13) 0.32134(10) 0.15580(13) 0.0213(4) Uani d . . 1
F F46 0.68115(8) 0.24829(6) 0.18588(7) 0.0285(3) Uani d . . 1

loop_
_atom_site_aniso_label
_atom_site_aniso_U_11
_atom_site_aniso_U_22
_atom_site_aniso_U_33
_atom_site_aniso_U_12
_atom_site_aniso_U_13
_atom_site_aniso_U_23
B1 0.0184(10) 0.0193(10) 0.0223(11) -0.0006(8) 0.0090(8) -0.0006(9)
C2 0.0180(9) 0.0213(9) 0.0202(9) -0.0021(7) 0.0086(7) -0.0001(7)
N2 0.0177(8) 0.0180(7) 0.0215(8) -0.0007(6) 0.0088(6) -0.0011(6)
Si1 0.0234(3) 0.0178(2) 0.0262(3) -0.00281(19) 0.0123(2) -0.0022(2)
C1 0.0217(9) 0.0188(9) 0.0252(10) -0.0014(7) 0.0100(8) 0.0004(8)
N3 0.0164(7) 0.0195(7) 0.0197(8) -0.0011(6) 0.0080(6) 0.0003(6)
C6 0.0193(9) 0.0174(8) 0.0192(9) -0.0033(7) 0.0067(7) -0.0049(7)
N1 0.0328(9) 0.0193(8) 0.0240(8) 0.0014(6) 0.0174(7) -0.0014(7)
C21 0.0177(9) 0.0269(10) 0.0256(10) -0.0002(7) 0.0103(8) -0.0004(8)
C22 0.0218(10) 0.0289(11) 0.0460(13) 0.0040(8) 0.0109(9) 0.0012(10)
C23 0.0233(11) 0.0404(12) 0.0439(13) -0.0002(9) -0.0005(9) -0.0128(11)
C24 0.0160(9) 0.0200(9) 0.0256(10) 0.0004(7) 0.0067(7) 0.0042(8)
C25 0.0238(10) 0.0300(10) 0.0242(10) -0.0021(8) 0.0027(8) 0.0016(8)
C26 0.0199(10) 0.0307(10) 0.0304(11) 0.0027(8) 0.0103(8) 0.0034(9)
C11 0.0491(13) 0.0253(10) 0.0295(11) 0.0035(9) 0.0243(10) -0.0005(9)
C12 0.0680(17) 0.0339(12) 0.0302(12) -0.0045(11) 0.0209(11) -0.0081(10)
C13 0.0589(15) 0.0315(12) 0.0459(14) 0.0152(10) 0.0305(12) 0.0015(10)
C14 0.0245(10) 0.0217(9) 0.0253(10) 0.0003(7) 0.0119(8) 0.0014(8)
C15 0.0268(11) 0.0350(11) 0.0323(11) -0.0022(8) 0.0158(9) 0.0019(9)
C16 0.0316(11) 0.0303(11) 0.0309(11) 0.0028(8) 0.0091(9) 0.0055(9)
C3 0.0358(11) 0.0228(10) 0.0333(11) -0.0053(8) 0.0159(9) -0.0063(9)
C4 0.0282(11) 0.0234(10) 0.0382(12) 0.0020(8) 0.0168(9) 0.0003(9)
C5 0.0321(11) 0.0257(10) 0.0348(11) -0.0058(8) 0.0123(9) -0.0043(9)
C31 0.0205(9) 0.0184(9) 0.0181(9) 0.0000(7) 0.0053(7) 0.0032(7)
C32 0.0223(9) 0.0191(9) 0.0185(9) 0.0025(7) 0.0075(7) 0.0026(7)
F32 0.0231(6) 0.0263(5) 0.0245(6) -0.0039(4) 0.0121(4) -0.0025(5)
C33 0.0172(9) 0.0213(9) 0.0249(10) -0.0010(7) 0.0049(8) 0.0050(8)
F33 0.0216(6) 0.0287(6) 0.0323(6) -0.0073(4) 0.0068(5) 0.0020(5)
C34 0.0254(10) 0.0194(9) 0.0262(10) -0.0050(8) 0.0021(8) -0.0034(8)
F34 0.0313(6) 0.0273(6) 0.0371(7) -0.0105(5) 0.0039(5) -0.0106(5)
C35 0.0266(10) 0.0253(10) 0.0222(10) 0.0002(8) 0.0069(8) -0.0054(8)
F35 0.0391(7) 0.0398(7) 0.0330(6) -0.0078(5) 0.0150(5) -0.0177(5)
C36 0.0207(9) 0.0241(9) 0.0231(10) -0.0019(7) 0.0083(8) -0.0001(8)
F36 0.0300(6) 0.0360(6) 0.0301(6) -0.0090(5) 0.0174(5) -0.0098(5)
C41 0.0140(9) 0.0209(9) 0.0216(9) -0.0020(7) 0.0061(7) -0.0010(8)
C42 0.0145(9) 0.0236(9) 0.0219(9) -0.0018(7) 0.0064(7) -0.0019(8)
F42 0.0294(6) 0.0211(5) 0.0253(6) 0.0022(4) 0.0102(5) -0.0014(4)
C43 0.0167(9) 0.0251(10) 0.0248(10) -0.0002(7) 0.0058(8) 0.0046(8)
F43 0.0273(6) 0.0295(6) 0.0268(6) 0.0011(4) 0.0070(5) 0.0088(5)
C44 0.0185(9) 0.0368(11) 0.0170(9) -0.0029(8) 0.0062(7) 0.0009(8)
F44 0.0363(7) 0.0476(7) 0.0168(6) -0.0026(5) 0.0079(5) 0.0015(5)
C45 0.0187(9) 0.0293(10) 0.0221(10) -0.0015(7) 0.0072(7) -0.0070(8)
F45 0.0361(7) 0.0361(6) 0.0266(6) -0.0013(5) 0.0109(5) -0.0116(5)
C46 0.0190(9) 0.0209(9) 0.0253(10) -0.0016(7) 0.0086(8) -0.0010(8)
F46 0.0380(7) 0.0204(5) 0.0275(6) 0.0011(4) 0.0098(5) -0.0027(5)

loop_
_atom_type_symbol
_atom_type_description
_atom_type_scat_dispersion_real
_atom_type_scat_dispersion_imag
_atom_type_scat_source
C C 0.0181 0.0091 'International Tables Vol C Tables 4.2.6.8 and 6.1.1.4'
H H 0.0000 0.0000 'International Tables Vol C Tables 4.2.6.8 and 6.1.1.4'
B B 0.0090 0.0039 'International Tables Vol C Tables 4.2.6.8 and 6.1.1.4'
N N 0.0311 0.0180 'International Tables Vol C Tables 4.2.6.8 and 6.1.1.4'
F F 0.0727 0.0534 'International Tables Vol C Tables 4.2.6.8 and 6.1.1.4'
Si Si 0.2541 0.3302 'International Tables Vol C Tables 4.2.6.8 and 6.1.1.4'

loop_
_geom_angle_atom_site_label_1
_geom_angle_atom_site_label_2
_geom_angle_atom_site_label_3
_geom_angle
N2 B1 N3 81.56(12)
N2 B1 C41 114.83(15)
N3 B1 C41 119.25(15)
N2 B1 C31 115.30(15)
N3 B1 C31 110.92(14)
C41 B1 C31 111.94(14)
N2 B1 C6 40.93(9)
N3 B1 C6 40.72(8)
C41 B1 C6 128.95(14)
C31 B1 C6 119.10(14)
C1 C2 C6 109.12(15)
C1 C2 Si1 133.27(14)
C6 C2 Si1 117.57(12)
C6 N2 C21 126.46(15)
C6 N2 B1 88.97(13)
C21 N2 B1 138.49(15)
C3 Si1 C4 107.54(9)
C3 Si1 C5 104.27(9)
C4 Si1 C5 111.46(9)
C3 Si1 C2 110.13(8)
C4 Si1 C2 112.59(8)
C5 Si1 C2 110.48(8)
N1 C1 C2 134.61(17)
N1 C1 H1 112.7
C2 C1 H1 112.7
C6 N3 C24 124.52(15)
C6 N3 B1 88.16(13)
C24 N3 B1 138.28(14)
N3 C6 N2 101.09(14)
N3 C6 C2 130.48(16)
N2 C6 C2 128.20(16)
N3 C6 B1 51.12(10)
N2 C6 B1 50.10(10)
C2 C6 B1 172.94(14)
C1 N1 C14 124.40(15)
C1 N1 C11 117.95(15)
C14 N1 C11 117.61(14)
N2 C21 C22 110.36(15)
N2 C21 C23 111.19(15)
C22 C21 C23 111.20(17)
N2 C21 H21 108.0
C22 C21 H21 108.0
C23 C21 H21 108.0
C21 C22 H22A 109.5
C21 C22 H22B 109.5
H22A C22 H22B 109.5
C21 C22 H22C 109.5
H22A C22 H22C 109.5
H22B C22 H22C 109.5
C21 C23 H23A 109.5
C21 C23 H23B 109.5
H23A C23 H23B 109.5
C21 C23 H23C 109.5
H23A C23 H23C 109.5
H23B C23 H23C 109.5
N3 C24 C26 109.87(14)
N3 C24 C25 112.70(15)
C26 C24 C25 111.98(15)
N3 C24 H24 107.3
C26 C24 H24 107.3
C25 C24 H24 107.3
C24 C25 H25A 109.5
C24 C25 H25B 109.5
H25A C25 H25B 109.5
C24 C25 H25C 109.5
H25A C25 H25C 109.5
H25B C25 H25C 109.5
C24 C26 H26A 109.5
C24 C26 H26B 109.5
H26A C26 H26B 109.5
C24 C26 H26C 109.5
H26A C26 H26C 109.5
H26B C26 H26C 109.5
N1 C11 C13 111.57(17)
N1 C11 C12 111.44(17)
C13 C11 C12 112.42(18)
N1 C11 H11 107.0
C13 C11 H11 107.0
C12 C11 H11 107.0
C11 C12 H12A 109.5
C11 C12 H12B 109.5
H12A C12 H12B 109.5
C11 C12 H12C 109.5
H12A C12 H12C 109.5
H12B C12 H12C 109.5
C11 C13 H13A 109.5
C11 C13 H13B 109.5
H13A C13 H13B 109.5
C11 C13 H13C 109.5
H13A C13 H13C 109.5
H13B C13 H13C 109.5
N1 C14 C15 111.02(15)
N1 C14 C16 111.87(15)
C15 C14 C16 112.12(16)
N1 C14 H14 107.2
C15 C14 H14 107.2
C16 C14 H14 107.2
C14 C15 H15A 109.5
C14 C15 H15B 109.5
H15A C15 H15B 109.5
C14 C15 H15C 109.5
H15A C15 H15C 109.5
H15B C15 H15C 109.5
C14 C16 H16A 109.5
C14 C16 H16B 109.5
H16A C16 H16B 109.5
C14 C16 H16C 109.5
H16A C16 H16C 109.5
H16B C16 H16C 109.5
Si1 C3 H3A 109.5
Si1 C3 H3B 109.5
H3A C3 H3B 109.5
Si1 C3 H3C 109.5
H3A C3 H3C 109.5
H3B C3 H3C 109.5
Si1 C4 H4A 109.5
Si1 C4 H4B 109.5
H4A C4 H4B 109.5
Si1 C4 H4C 109.5
H4A C4 H4C 109.5
H4B C4 H4C 109.5
Si1 C5 H5A 109.5
Si1 C5 H5B 109.5
H5A C5 H5B 109.5
Si1 C5 H5C 109.5
H5A C5 H5C 109.5
H5B C5 H5C 109.5
C36 C31 C32 113.54(16)
C36 C31 B1 125.99(16)
C32 C31 B1 120.44(15)
F32 C32 C33 115.67(16)
F32 C32 C31 119.62(15)
C33 C32 C31 124.71(17)
F33 C33 C34 120.16(16)
F33 C33 C32 120.84(16)
C34 C33 C32 118.97(17)
F34 C34 C35 120.77(17)
F34 C34 C33 120.27(17)
C35 C34 C33 118.95(16)
F35 C35 C34 119.44(16)
F35 C35 C36 120.39(17)
C34 C35 C36 120.18(17)
F36 C36 C35 115.14(16)
F36 C36 C31 121.21(16)
C35 C36 C31 123.65(17)
C46 C41 C42 113.34(16)
C46 C41 B1 125.37(16)
C42 C41 B1 121.29(15)
F42 C42 C43 115.18(15)
F42 C42 C41 120.06(15)
C43 C42 C41 124.77(17)
F43 C43 C44 120.16(16)
F43 C43 C42 120.69(16)
C44 C43 C42 119.15(17)
F44 C44 C43 120.41(17)
F44 C44 C45 120.50(17)
C43 C44 C45 119.09(17)
F45 C45 C44 119.58(16)
F45 C45 C46 120.56(17)
C44 C45 C46 119.85(17)
F46 C46 C45 115.44(15)
F46 C46 C41 120.76(16)
C45 C46 C41 123.79(17)

loop_
_geom_bond_atom_site_label_1
_geom_bond_atom_site_label_2
_geom_bond_distance
B1 N2 1.576(2)
B1 N3 1.599(2)
B1 C41 1.633(3)
B1 C31 1.635(3)
B1 C6 2.053(3)
C2 C1 1.377(3)
C2 C6 1.467(2)
C2 Si1 1.8812(18)
N2 C6 1.345(2)
N2 C21 1.468(2)
Si1 C3 1.868(2)
Si1 C4 1.876(2)
Si1 C5 1.880(2)
C1 N1 1.346(2)
C1 H1 0.95
N3 C6 1.340(2)
N3 C24 1.469(2)
N1 C14 1.467(2)
N1 C11 1.489(2)
C21 C22 1.519(3)
C21 C23 1.521(3)
C21 H21 1.0
C22 H22A 0.98
C22 H22B 0.98
C22 H22C 0.98
C23 H23A 0.98
C23 H23B 0.98
C23 H23C 0.98
C24 C26 1.521(3)
C24 C25 1.526(3)
C24 H24 1.0
C25 H25A 0.98
C25 H25B 0.98
C25 H25C 0.98
C26 H26A 0.98
C26 H26B 0.98
C26 H26C 0.98
C11 C13 1.524(3)
C11 C12 1.526(3)
C11 H11 1.0
C12 H12A 0.98
C12 H12B 0.98
C12 H12C 0.98
C13 H13A 0.98
C13 H13B 0.98
C13 H13C 0.98
C14 C15 1.524(3)
C14 C16 1.528(3)
C14 H14 1.0
C15 H15A 0.98
C15 H15B 0.98
C15 H15C 0.98
C16 H16A 0.98
C16 H16B 0.98
C16 H16C 0.98
C3 H3A 0.98
C3 H3B 0.98
C3 H3C 0.98
C4 H4A 0.98
C4 H4B 0.98
C4 H4C 0.98
C5 H5A 0.98
C5 H5B 0.98
C5 H5C 0.98
C31 C36 1.386(3)
C31 C32 1.392(3)
C32 F32 1.359(2)
C32 C33 1.380(3)
C33 F33 1.347(2)
C33 C34 1.378(3)
C34 F34 1.342(2)
C34 C35 1.373(3)
C35 F35 1.350(2)
C35 C36 1.382(3)
C36 F36 1.355(2)
C41 C46 1.392(3)
C41 C42 1.392(3)
C42 F42 1.359(2)
C42 C43 1.377(3)
C43 F43 1.345(2)
C43 C44 1.376(3)
C44 F44 1.345(2)
C44 C45 1.376(3)
C45 F45 1.347(2)
C45 C46 1.382(3)
C46 F46 1.351(2)

loop_
_geom_torsion_atom_site_label_1
_geom_torsion_atom_site_label_2
_geom_torsion_atom_site_label_3
_geom_torsion_atom_site_label_4
_geom_torsion
N3 B1 N2 C6 3.18(12)
C41 B1 N2 C6 121.59(16)
C31 B1 N2 C6 -106.03(16)
N3 B1 N2 C21 -148.03(19)
C41 B1 N2 C21 -29.6(3)
C31 B1 N2 C21 102.8(2)
C6 B1 N2 C21 -151.2(2)
C1 C2 Si1 C3 175.61(18)
C6 C2 Si1 C3 -1.59(16)
C1 C2 Si1 C4 -64.4(2)
C6 C2 Si1 C4 118.43(14)
C1 C2 Si1 C5 61.0(2)
C6 C2 Si1 C5 -116.24(14)
C6 C2 C1 N1 -178.3(2)
Si1 C2 C1 N1 4.3(3)
N2 B1 N3 C6 -3.20(12)
C41 B1 N3 C6 -117.00(16)
C31 B1 N3 C6 110.74(15)
N2 B1 N3 C24 -147.88(19)
C41 B1 N3 C24 98.3(2)
C31 B1 N3 C24 -33.9(3)
C6 B1 N3 C24 -144.7(2)
C24 N3 C6 N2 155.94(15)
B1 N3 C6 N2 3.78(14)
C24 N3 C6 C2 -18.9(3)
B1 N3 C6 C2 -171.07(19)
C24 N3 C6 B1 152.2(2)
C21 N2 C6 N3 152.79(16)
B1 N2 C6 N3 -3.83(15)
C21 N2 C6 C2 -32.2(3)
B1 N2 C6 C2 171.18(18)
C21 N2 C6 B1 156.6(2)
C1 C2 C6 N3 124.8(2)
Si1 C2 C6 N3 -57.4(2)
C1 C2 C6 N2 -48.8(2)
Si1 C2 C6 N2 129.07(17)
C2 C1 N1 C14 -4.6(3)
C2 C1 N1 C11 177.8(2)
C6 N2 C21 C22 164.10(17)
B1 N2 C21 C22 -52.7(3)
C6 N2 C21 C23 -72.0(2)
B1 N2 C21 C23 71.2(3)
C6 N3 C24 C26 156.77(16)
B1 N3 C24 C26 -67.8(3)
C6 N3 C24 C25 -77.6(2)
B1 N3 C24 C25 57.9(3)
C1 N1 C11 C13 63.2(2)
C14 N1 C11 C13 -114.61(19)
C1 N1 C11 C12 -63.3(2)
C14 N1 C11 C12 118.83(19)
C1 N1 C14 C15 -113.2(2)
C11 N1 C14 C15 64.5(2)
C1 N1 C14 C16 120.68(19)
C11 N1 C14 C16 -61.6(2)
N2 B1 C31 C36 2.8(3)
N3 B1 C31 C36 -87.6(2)
C41 B1 C31 C36 136.56(18)
C6 B1 C31 C36 -43.3(2)
N2 B1 C31 C32 -179.50(15)
N3 B1 C31 C32 90.11(19)
C41 B1 C31 C32 -45.8(2)
C6 B1 C31 C32 134.40(16)
C36 C31 C32 F32 177.83(15)
B1 C31 C32 F32 -0.1(2)
C36 C31 C32 C33 -1.3(3)
B1 C31 C32 C33 -179.26(16)
F32 C32 C33 F33 -0.1(2)
C31 C32 C33 F33 179.05(16)
F32 C32 C33 C34 -178.10(15)
C31 C32 C33 C34 1.1(3)
F33 C33 C34 F34 0.0(3)
C32 C33 C34 F34 178.00(16)
F33 C33 C34 C35 -178.56(16)
C32 C33 C34 C35 -0.6(3)
F34 C34 C35 F35 1.5(3)
C33 C34 C35 F35 -179.93(16)
F34 C34 C35 C36 -178.11(16)
C33 C34 C35 C36 0.5(3)
F35 C35 C36 F36 -0.5(3)
C34 C35 C36 F36 179.11(17)
F35 C35 C36 C31 179.57(17)
C34 C35 C36 C31 -0.8(3)
C32 C31 C36 F36 -178.74(16)
B1 C31 C36 F36 -0.9(3)
C32 C31 C36 C35 1.2(3)
B1 C31 C36 C35 178.98(17)
N2 B1 C41 C46 -85.6(2)
N3 B1 C41 C46 8.7(3)
C31 B1 C41 C46 140.49(17)
C6 B1 C41 C46 -39.7(3)
N2 B1 C41 C42 95.02(19)
N3 B1 C41 C42 -170.75(15)
C31 B1 C41 C42 -38.9(2)
C6 B1 C41 C42 140.88(17)
C46 C41 C42 F42 178.56(15)
B1 C41 C42 F42 -2.0(2)
C46 C41 C42 C43 -1.2(2)
B1 C41 C42 C43 178.25(16)
F42 C42 C43 F43 0.2(2)
C41 C42 C43 F43 -179.96(16)
F42 C42 C43 C44 -179.52(15)
C41 C42 C43 C44 0.3(3)
F43 C43 C44 F44 0.2(3)
C42 C43 C44 F44 179.96(16)
F43 C43 C44 C45 -179.38(16)
C42 C43 C44 C45 0.4(3)
F44 C44 C45 F45 1.7(3)
C43 C44 C45 F45 -178.72(16)
F44 C44 C45 C46 -179.58(16)
C43 C44 C45 C46 0.0(3)
F45 C45 C46 F46 -1.4(2)
C44 C45 C46 F46 179.88(15)
F45 C45 C46 C41 177.61(16)
C44 C45 C46 C41 -1.1(3)
C42 C41 C46 F46 -179.39(15)
B1 C41 C46 F46 1.1(3)
C42 C41 C46 C45 1.6(3)
B1 C41 C46 C45 -177.83(17)
